data_2222903
loop_
_publ_author_name
'Lo, Kong Mun'
'Ng, Seik Weng'

_publ_section_title
;
 1,4-Diazoniabicyclo[2.2.2]octane tetrabromidocadmate(II) monohydrate
;
_journal_coeditor_code TK2504
_journal_issue 8
_journal_name_full 'Acta Crystallographica Section E'
_journal_page_first m973
_journal_paper_doi 10.1107/S160053680902813X
_journal_volume 65
_journal_year 2009
_chemical_formula_iupac '(C6 H14 N2) [Cd Br4], H2 O'
_chemical_formula_moiety 'C6 H14 N2 2+, Br4 Cd 2-, H2 O'
_chemical_formula_sum 'C6 H16 Br4 Cd N2 O'
_chemical_formula_weight 564.25
_chemical_name_systematic
;
1,4-Diazoniabicyclo[2.2.2]octane tetrabromidocadmate(II) monohydrate
;
_space_group_IT_number 19
_symmetry_cell_setting orthorhombic
_symmetry_space_group_name_Hall 'P 2ac 2ab'
_symmetry_space_group_name_H-M 'P 21 21 21'
_atom_sites_solution_hydrogens geom
_atom_sites_solution_primary direct
_atom_sites_solution_secondary difmap
_audit_creation_method SHELXL-97
_cell_angle_alpha 90
_cell_angle_beta 90
_cell_angle_gamma 90
_cell_formula_units_Z 4
_cell_length_a 8.63230(10)
_cell_length_b 11.8736(2)
_cell_length_c 13.5619(2)
_cell_measurement_reflns_used 6547
_cell_measurement_temperature 296(2)
_cell_measurement_theta_max 28.2
_cell_measurement_theta_min 2.8
_cell_volume 1390.05(4)
_computing_cell_refinement 'SAINT (Bruker, 2008)'
_computing_data_collection 'APEX2 (Bruker, 2008)'
_computing_data_reduction 'SAINT (Bruker, 2008)'
_computing_molecular_graphics 'X-SEED (Barbour, 2001)'
_computing_publication_material 'publCIF (Westrip, 2009)'
_computing_structure_refinement 'SHELXL97 (Sheldrick, 2008)'
_computing_structure_solution 'SHELXS97 (Sheldrick, 2008)'
_diffrn_ambient_temperature 296(2)
_diffrn_measured_fraction_theta_full 1.000
_diffrn_measured_fraction_theta_max 1.000
_diffrn_measurement_device_type 'Bruker SMART APEX'
_diffrn_measurement_method \w
_diffrn_radiation_monochromator graphite
_diffrn_radiation_source 'fine-focus sealed tube'
_diffrn_radiation_type MoK\a
_diffrn_radiation_wavelength 0.71073
_diffrn_reflns_av_R_equivalents 0.034
_diffrn_reflns_av_sigmaI/netI 0.033
_diffrn_reflns_limit_h_max 10
_diffrn_reflns_limit_h_min -10
_diffrn_reflns_limit_k_max 14
_diffrn_reflns_limit_k_min -14
_diffrn_reflns_limit_l_max 16
_diffrn_reflns_limit_l_min -16
_diffrn_reflns_number 10779
_diffrn_reflns_theta_full 25.0
_diffrn_reflns_theta_max 25.0
_diffrn_reflns_theta_min 2.3
_diffrn_standards_decay_% 0
_diffrn_standards_interval_count 0
_diffrn_standards_interval_time 0
_diffrn_standards_number 0
_exptl_absorpt_coefficient_mu 13.044
_exptl_absorpt_correction_T_max 0.562
_exptl_absorpt_correction_T_min 0.111
_exptl_absorpt_correction_type multi-scan
_exptl_absorpt_process_details '(SADABS; Sheldrick, 1996)'
_exptl_crystal_colour Colorless
_exptl_crystal_density_diffrn 2.696
_exptl_crystal_density_method 'not measured'
_exptl_crystal_description Block
_exptl_crystal_F_000 1048
_exptl_crystal_size_max 0.30
_exptl_crystal_size_mid 0.15
_exptl_crystal_size_min 0.05
_refine_diff_density_max 2.21
_refine_diff_density_min -2.09
_refine_ls_abs_structure_details 'Flack (1983), 1021 Friedel pairs'
_refine_ls_abs_structure_Flack 0.14(3)
_refine_ls_extinction_method none
_refine_ls_goodness_of_fit_ref 1.356
_refine_ls_hydrogen_treatment constr
_refine_ls_matrix_type full
_refine_ls_number_parameters 128
_refine_ls_number_reflns 2451
_refine_ls_number_restraints 0
_refine_ls_restrained_S_all 1.356
_refine_ls_R_factor_all 0.061
_refine_ls_R_factor_gt 0.057
_refine_ls_shift/su_max 0.001
_refine_ls_shift/su_mean 0.001
_refine_ls_structure_factor_coef Fsqd
_refine_ls_weighting_details 'calc w=1/[\s^2^(Fo^2^)+(0.1P)^2^+5P] where P=(Fo^2^+2Fc^2^)/3'
_refine_ls_weighting_scheme calc
_refine_ls_wR_factor_gt 0.184
_refine_ls_wR_factor_ref 0.187
_reflns_number_gt 2267
_reflns_number_total 2451
_reflns_threshold_expression I>2\s(I)
_cod_data_source_file tk2504.cif
_cod_data_source_block I
_cod_depositor_comments
;
The following automatic conversions were performed:
'_symmetry_cell_setting' value 'Orthorhombic' changed to 'orthorhombic'
according to '/home/saulius/struct/CIF-dictionaries/cif_core.dic'
dictionary named 'cif_core.dic' version 2.4.1 from
2010-06-29.

'_exptl_absorpt_correction_type' value 'Multi-scan' changed
to 'multi-scan' according to
'/home/saulius/struct/CIF-dictionaries/cif_core.dic' dictionary named
'cif_core.dic' version 2.4.1 from 2010-06-29.

Automatic conversion script
Id: cif_fix_enum 1527 2010-12-29 10:47:43Z saulius 

The following automatic conversions were performed:

'_symmetry_cell_setting' value 'Orthorhombic' changed to
'orthorhombic' according to
/home/saulius/struct/CIF-dictionaries/cif_core.dic dictionary named
'cif_core.dic' version 2.4.1 from
2010-06-29.

'_exptl_absorpt_correction_type' value 'Multi-scan'
changed to 'multi-scan' according to
/home/saulius/struct/CIF-dictionaries/cif_core.dic dictionary named
'cif_core.dic' version 2.4.1 from 2010-06-29.

Automatic conversion script
Id: cif_fix_values 1715 2011-07-08 13:25:40Z adriana 
;
_cod_database_code 2222903
_cod_database_fobs_code 2222903

loop_
_symmetry_equiv_pos_as_xyz
'x, y, z'
'-x+1/2, -y, z+1/2'
'-x, y+1/2, -z+1/2'
'x+1/2, -y+1/2, -z'

loop_
_atom_site_type_symbol
_atom_site_label
_atom_site_fract_x
_atom_site_fract_y
_atom_site_fract_z
_atom_site_U_iso_or_equiv
_atom_site_adp_type
_atom_site_calc_flag
_atom_site_refinement_flags
_atom_site_occupancy
_atom_site_disorder_assembly
_atom_site_disorder_group
Cd Cd1 0.25482(11) 0.47127(8) 1.00019(6) 0.0410(3) Uani d . 1 . .
Br Br1 0.3099(2) 0.28309(13) 0.91553(12) 0.0596(5) Uani d . 1 . .
Br Br2 0.4870(2) 0.59802(15) 0.95680(13) 0.0579(5) Uani d . 1 . .
Br Br3 0.2467(2) 0.46741(14) 1.19150(10) 0.0552(4) Uani d . 1 . .
Br Br4 0.0032(2) 0.56945(19) 0.95508(17) 0.0741(6) Uani d . 1 . .
O O1W 1.151(3) 0.265(2) 0.6666(18) 0.144(9) Uani d . 1 . .
H H11 1.1965 0.2150 0.6336 0.216 Uiso d R 1 . .
H H12 1.2016 0.2746 0.7189 0.216 Uiso d R 1 . .
N N1 0.6148(13) 0.4081(10) 0.7757(7) 0.040(3) Uani d . 1 . .
H H1 0.5272 0.4215 0.8034 0.048 Uiso calc R 1 . .
N N2 0.8660(14) 0.3708(12) 0.6978(13) 0.063(4) Uani d . 1 . .
H H2 0.9523 0.3577 0.6682 0.076 Uiso calc R 1 . .
C C1 0.725(2) 0.3684(14) 0.8530(12) 0.056(4) Uani d . 1 . .
H H1A 0.6860 0.3008 0.8846 0.067 Uiso calc R 1 . .
H H1B 0.7396 0.4260 0.9029 0.067 Uiso calc R 1 . .
C C2 0.882(2) 0.3435(18) 0.7975(16) 0.086(8) Uani d . 1 . .
H H2A 0.9647 0.3877 0.8264 0.104 Uiso calc R 1 . .
H H2B 0.9083 0.2645 0.8042 0.104 Uiso calc R 1 . .
C C3 0.5912(16) 0.3214(11) 0.7016(12) 0.045(3) Uani d . 1 . .
H H3A 0.5121 0.3449 0.6551 0.054 Uiso calc R 1 . .
H H3B 0.5577 0.2519 0.7326 0.054 Uiso calc R 1 . .
C C4 0.7409(17) 0.3035(13) 0.6494(9) 0.047(3) Uani d . 1 . .
H H4A 0.7308 0.3262 0.5810 0.056 Uiso calc R 1 . .
H H4B 0.7679 0.2242 0.6510 0.056 Uiso calc R 1 . .
C C5 0.6697(19) 0.5139(11) 0.7291(11) 0.044(3) Uani d . 1 . .
H H5A 0.6781 0.5729 0.7783 0.052 Uiso calc R 1 . .
H H5B 0.5968 0.5382 0.6790 0.052 Uiso calc R 1 . .
C C6 0.824(2) 0.4924(13) 0.6836(17) 0.066(5) Uani d . 1 . .
H H6A 0.9016 0.5400 0.7143 0.079 Uiso calc R 1 . .
H H6B 0.8206 0.5100 0.6138 0.079 Uiso calc R 1 . .

loop_
_atom_site_aniso_label
_atom_site_aniso_U_11
_atom_site_aniso_U_22
_atom_site_aniso_U_33
_atom_site_aniso_U_12
_atom_site_aniso_U_13
_atom_site_aniso_U_23
Cd1 0.0398(5) 0.0445(6) 0.0387(5) 0.0007(4) 0.0034(5) -0.0059(4)
Br1 0.0813(11) 0.0441(8) 0.0535(8) 0.0002(8) 0.0191(7) -0.0081(7)
Br2 0.0570(9) 0.0650(10) 0.0515(8) -0.0032(8) -0.0029(7) 0.0044(7)
Br3 0.0546(8) 0.0682(10) 0.0428(7) 0.0061(9) 0.0040(7) 0.0035(6)
Br4 0.0606(11) 0.0862(13) 0.0756(12) 0.0076(10) -0.0051(9) -0.0244(10)
O1W 0.150(18) 0.153(19) 0.129(16) 0.073(17) 0.022(14) 0.012(15)
N1 0.037(5) 0.063(7) 0.020(5) -0.003(5) 0.003(4) -0.009(5)
N2 0.029(6) 0.057(8) 0.104(12) -0.002(5) 0.019(7) -0.038(8)
C1 0.067(11) 0.051(9) 0.051(8) 0.005(8) -0.023(8) 0.003(7)
C2 0.089(14) 0.071(12) 0.099(15) 0.039(11) -0.064(13) -0.051(11)
C3 0.036(6) 0.031(7) 0.069(9) 0.000(5) -0.002(7) 0.000(6)
C4 0.045(7) 0.056(8) 0.040(6) -0.008(7) -0.005(7) -0.014(6)
C5 0.059(9) 0.026(6) 0.045(7) 0.002(6) 0.007(7) 0.000(6)
C6 0.066(11) 0.040(9) 0.091(12) -0.011(7) 0.035(10) -0.017(8)

loop_
_atom_type_symbol
_atom_type_description
_atom_type_scat_dispersion_real
_atom_type_scat_dispersion_imag
_atom_type_scat_source
C C 0.0033 0.0016 'International Tables Vol C Tables 4.2.6.8 and 6.1.1.4'
H H 0.0000 0.0000 'International Tables Vol C Tables 4.2.6.8 and 6.1.1.4'
N N 0.0061 0.0033 'International Tables Vol C Tables 4.2.6.8 and 6.1.1.4'
O O 0.0106 0.0060 'International Tables Vol C Tables 4.2.6.8 and 6.1.1.4'
Br Br -0.2901 2.4595 'International Tables Vol C Tables 4.2.6.8 and 6.1.1.4'
Cd Cd -0.8075 1.2024 'International Tables Vol C Tables 4.2.6.8 and 6.1.1.4'

loop_
_geom_angle_atom_site_label_1
_geom_angle_atom_site_label_2
_geom_angle_atom_site_label_3
_geom_angle_site_symmetry_1
_geom_angle_site_symmetry_3
_geom_angle
_geom_angle_publ_flag
Br4 Cd1 Br1 . . 116.87(7) ?
Br4 Cd1 Br2 . . 110.01(7) ?
Br1 Cd1 Br2 . . 105.29(7) ?
Br4 Cd1 Br3 . . 103.05(7) ?
Br1 Cd1 Br3 . . 116.00(7) ?
Br2 Cd1 Br3 . . 105.05(6) ?
H11 O1W H12 . . 107.7 ?
C3 N1 C5 . . 110.5(10) ?
C3 N1 C1 . . 110.6(12) ?
C5 N1 C1 . . 111.3(12) ?
C3 N1 H1 . . 108.1 ?
C5 N1 H1 . . 108.1 ?
C1 N1 H1 . . 108.1 ?
C2 N2 C4 . . 111.8(15) ?
C2 N2 C6 . . 111.8(15) ?
C4 N2 C6 . . 106.5(14) ?
C2 N2 H2 . . 108.9 ?
C4 N2 H2 . . 108.9 ?
C6 N2 H2 . . 108.9 ?
N1 C1 C2 . . 105.7(13) ?
N1 C1 H1A . . 110.6 ?
C2 C1 H1A . . 110.6 ?
N1 C1 H1B . . 110.6 ?
C2 C1 H1B . . 110.6 ?
H1A C1 H1B . . 108.7 ?
N2 C2 C1 . . 109.5(13) ?
N2 C2 H2A . . 109.8 ?
C1 C2 H2A . . 109.8 ?
N2 C2 H2B . . 109.8 ?
C1 C2 H2B . . 109.8 ?
H2A C2 H2B . . 108.2 ?
N1 C3 C4 . . 107.9(11) ?
N1 C3 H3A . . 110.1 ?
C4 C3 H3A . . 110.1 ?
N1 C3 H3B . . 110.1 ?
C4 C3 H3B . . 110.1 ?
H3A C3 H3B . . 108.4 ?
C3 C4 N2 . . 110.0(11) ?
C3 C4 H4A . . 109.7 ?
N2 C4 H4A . . 109.7 ?
C3 C4 H4B . . 109.7 ?
N2 C4 H4B . . 109.7 ?
H4A C4 H4B . . 108.2 ?
N1 C5 C6 . . 108.5(11) ?
N1 C5 H5A . . 110.0 ?
C6 C5 H5A . . 110.0 ?
N1 C5 H5B . . 110.0 ?
C6 C5 H5B . . 110.0 ?
H5A C5 H5B . . 108.4 ?
C5 C6 N2 . . 109.1(12) ?
C5 C6 H6A . . 109.9 ?
N2 C6 H6A . . 109.9 ?
C5 C6 H6B . . 109.9 ?
N2 C6 H6B . . 109.9 ?
H6A C6 H6B . . 108.3 ?

loop_
_geom_bond_atom_site_label_1
_geom_bond_atom_site_label_2
_geom_bond_site_symmetry_2
_geom_bond_distance
_geom_bond_publ_flag
Cd1 Br4 . 2.540(2) ?
Cd1 Br1 . 2.557(2) ?
Cd1 Br2 . 2.574(2) ?
Cd1 Br3 . 2.596(2) ?
O1W H11 . 0.84 ?
O1W H12 . 0.84 ?
N1 C3 . 1.453(18) ?
N1 C5 . 1.484(18) ?
N1 C1 . 1.491(18) ?
N1 H1 . 0.8600 ?
N2 C2 . 1.40(3) ?
N2 C4 . 1.495(18) ?
N2 C6 . 1.50(2) ?
N2 H2 . 0.8600 ?
C1 C2 . 1.58(3) ?
C1 H1A . 0.9700 ?
C1 H1B . 0.9700 ?
C2 H2A . 0.9700 ?
C2 H2B . 0.9700 ?
C3 C4 . 1.49(2) ?
C3 H3A . 0.9700 ?
C3 H3B . 0.9700 ?
C4 H4A . 0.9700 ?
C4 H4B . 0.9700 ?
C5 C6 . 1.49(2) ?
C5 H5A . 0.9700 ?
C5 H5B . 0.9700 ?
C6 H6A . 0.9700 ?
C6 H6B . 0.9700 ?

loop_
_geom_hbond_atom_site_label_D
_geom_hbond_atom_site_label_H
_geom_hbond_atom_site_label_A
_geom_hbond_site_symmetry_A
_geom_hbond_distance_DH
_geom_hbond_distance_HA
_geom_hbond_distance_DA
_geom_hbond_angle_DHA
_geom_hbond_publ_flag
O1w H11 Br4 3_646 0.84 2.72 3.15(3) 113 yes
O1w H12 Br1 1_655 0.84 2.83 3.65(3) 167 yes
N1 H1 Br1 1_555 0.86 2.92 3.568(11) 134 yes
N2 H2 O1w . 0.86 2.04 2.80(2) 146 yes

loop_
_geom_torsion_atom_site_label_1
_geom_torsion_atom_site_label_2
_geom_torsion_atom_site_label_3
_geom_torsion_atom_site_label_4
_geom_torsion_site_symmetry_1
_geom_torsion_site_symmetry_2
_geom_torsion_site_symmetry_3
_geom_torsion_site_symmetry_4
_geom_torsion
_geom_torsion_publ_flag
C3 N1 C1 C2 . . . . 60.9(16) ?
C5 N1 C1 C2 . . . . -62.3(16) ?
C4 N2 C2 C1 . . . . -60.2(17) ?
C6 N2 C2 C1 . . . . 59.0(19) ?
N1 C1 C2 N2 . . . . 2(2) ?
C5 N1 C3 C4 . . . . 58.4(15) ?
C1 N1 C3 C4 . . . . -65.3(15) ?
N1 C3 C4 N2 . . . . 6.0(17) ?
C2 N2 C4 C3 . . . . 57.5(17) ?
C6 N2 C4 C3 . . . . -64.8(17) ?
C3 N1 C5 C6 . . . . -63.7(16) ?
C1 N1 C5 C6 . . . . 59.6(16) ?
N1 C5 C6 N2 . . . . 2(2) ?
C2 N2 C6 C5 . . . . -63(2) ?
C4 N2 C6 C5 . . . . 59.1(19) ?
